data_2204120
loop_
_publ_author_name
'Imhof, Wolfgang'

_publ_section_title
;
 3-Ferrocenylprop-2-enal
;
_journal_issue 9
_journal_name_full 'Acta Crystallographica Section E'
_journal_page_first m1234
_journal_page_last m1236
_journal_paper_doi 10.1107/S1600536804019129
_journal_volume 60
_journal_year 2004
_chemical_formula_iupac '[Fe (C5 H5) (C8 H7 O1)]'
_chemical_formula_moiety 'C13 H12 Fe O'
_chemical_formula_sum 'C13 H12 Fe O'
_chemical_formula_weight 240.08
_chemical_name_systematic
;
3-ferrocenylprop-2-enal
;
_space_group_IT_number 19
_symmetry_cell_setting orthorhombic
_symmetry_space_group_name_Hall 'P 2ac 2ab'
_symmetry_space_group_name_H-M 'P 21 21 21'
_atom_sites_solution_hydrogens geom
_atom_sites_solution_primary direct
_atom_sites_solution_secondary difmap
_cell_angle_alpha 90.00
_cell_angle_beta 90.00
_cell_angle_gamma 90.00
_cell_formula_units_Z 4
_cell_length_a 7.9192(2)
_cell_length_b 11.1648(3)
_cell_length_c 12.4204(4)
_cell_measurement_reflns_used 1570
_cell_measurement_temperature 183(2)
_cell_measurement_theta_max 23.29
_cell_measurement_theta_min 3.75
_cell_volume 1098.17(5)
_computing_cell_refinement 'DENZO (Otwinowski & Minor, 1997)'
_computing_data_collection 'COLLECT (Nonius, 1998)'
_computing_data_reduction 'DENZO (Otwinowski & Minor, 1997)'
_computing_molecular_graphics 'XP (Siemens, 1990)'
_computing_publication_material XP
_computing_structure_refinement 'SHELXL97 (Sheldrick, 1997)'
_computing_structure_solution 'SHELXS86 (Sheldrick, 1990)'
_diffrn_ambient_temperature 293(2)
_diffrn_measured_fraction_theta_full 0.981
_diffrn_measured_fraction_theta_max 0.981
_diffrn_measurement_device_type 'Nonius KappaCCD'
_diffrn_measurement_method '\w scan'
_diffrn_radiation_monochromator graphite
_diffrn_radiation_source 'fine-focus sealed tube'
_diffrn_radiation_type MoK\a
_diffrn_radiation_wavelength 0.71073
_diffrn_reflns_av_R_equivalents 0.0158
_diffrn_reflns_av_sigmaI/netI 0.0270
_diffrn_reflns_limit_h_max 8
_diffrn_reflns_limit_h_min 0
_diffrn_reflns_limit_k_max 12
_diffrn_reflns_limit_k_min -12
_diffrn_reflns_limit_l_max 13
_diffrn_reflns_limit_l_min -13
_diffrn_reflns_number 2961
_diffrn_reflns_theta_full 23.29
_diffrn_reflns_theta_max 23.29
_diffrn_reflns_theta_min 3.75
_diffrn_standards_number 0
_exptl_absorpt_coefficient_mu 1.340
_exptl_absorpt_correction_type none
_exptl_crystal_colour red
_exptl_crystal_density_diffrn 1.452
_exptl_crystal_density_method 'not measured'
_exptl_crystal_description cuboid
_exptl_crystal_F_000 496
_exptl_crystal_size_max 0.5
_exptl_crystal_size_mid 0.2
_exptl_crystal_size_min 0.2
_refine_diff_density_max 0.132
_refine_diff_density_min -0.165
_refine_ls_abs_structure_details 'Flack (1983), 624 Friedel pairs?'
_refine_ls_abs_structure_Flack 0.444(19)
_refine_ls_extinction_method none
_refine_ls_goodness_of_fit_ref 1.110
_refine_ls_hydrogen_treatment refU
_refine_ls_matrix_type full
_refine_ls_number_parameters 149
_refine_ls_number_reflns 1570
_refine_ls_number_restraints 0
_refine_ls_restrained_S_all 1.110
_refine_ls_R_factor_all 0.0179
_refine_ls_R_factor_gt 0.0174
_refine_ls_shift/su_max 0.001
_refine_ls_shift/su_mean 0.000
_refine_ls_structure_factor_coef Fsqd
_refine_ls_weighting_details 'calc w=1/[\s^2^(Fo^2^)+(0.0319P)^2^+0.0364P] where P=(Fo^2^+2Fc^2^)/3'
_refine_ls_weighting_scheme calc
_refine_ls_wR_factor_gt 0.0506
_refine_ls_wR_factor_ref 0.0512
_reflns_number_gt 1541
_reflns_number_total 1570
_reflns_threshold_expression I>2\s(I)
_cod_data_source_file br6159.cif
_cod_data_source_block I
_cod_database_code 2204120
_cod_database_fobs_code 2204120

loop_
_symmetry_equiv_pos_as_xyz
'x, y, z'
'-x+1/2, -y, z+1/2'
'-x, y+1/2, -z+1/2'
'x+1/2, -y+1/2, -z'

loop_
_atom_site_label
_atom_site_fract_x
_atom_site_fract_y
_atom_site_fract_z
_atom_site_U_iso_or_equiv
_atom_site_adp_type
_atom_site_calc_flag
_atom_site_refinement_flags
_atom_site_occupancy
_atom_site_type_symbol
Fe1 0.24505(3) 0.873351(18) 0.213074(15) 0.02765(12) Uani d . 1 Fe
O1 0.69426(16) 1.20463(11) -0.08622(9) 0.0411(3) Uani d . 1 O
C1 0.6811(2) 1.11649(16) -0.02879(14) 0.0336(4) Uani d . 1 C
H1 0.7560 1.0536 -0.0403 0.036(5) Uiso calc R 1 H
C2 0.5572(2) 1.10281(15) 0.05585(12) 0.0295(4) Uani d . 1 C
H2 0.4750 1.1614 0.0651 0.031(4) Uiso calc R 1 H
C3 0.5583(2) 1.00710(14) 0.12144(13) 0.0311(4) Uani d . 1 C
H3 0.6378 0.9478 0.1075 0.037(5) Uiso calc R 1 H
C4 0.4459(2) 0.98857(15) 0.21226(13) 0.0305(4) Uani d . 1 C
C5 0.4659(2) 0.89883(16) 0.29428(13) 0.0345(4) Uani d . 1 C
H5 0.5539 0.8439 0.2993 0.029(4) Uiso calc R 1 H
C6 0.3268(2) 0.90902(15) 0.36661(14) 0.0380(4) Uani d . 1 C
H6 0.3086 0.8621 0.4274 0.045(5) Uiso calc R 1 H
C7 0.2209(3) 1.00325(15) 0.32982(14) 0.0386(4) Uani d . 1 C
H7 0.1213 1.0284 0.3625 0.055(6) Uiso calc R 1 H
C8 0.2926(2) 1.05274(15) 0.23482(14) 0.0331(4) Uani d . 1 C
H8 0.2482 1.1154 0.1945 0.037(5) Uiso calc R 1 H
C9 0.0850(3) 0.8540(2) 0.08396(15) 0.0484(5) Uani d . 1 C
H9 0.0442 0.9152 0.0403 0.074(8) Uiso calc R 1 H
C10 0.0078(3) 0.8105(2) 0.18015(16) 0.0520(6) Uani d . 1 C
H10 -0.0922 0.8384 0.2104 0.070(8) Uiso calc R 1 H
C11 0.1104(3) 0.71711(19) 0.22152(17) 0.0534(6) Uani d . 1 C
H11 0.0898 0.6733 0.2838 0.075(8) Uiso calc R 1 H
C12 0.2490(3) 0.70237(17) 0.15176(15) 0.0525(5) Uani d . 1 C
H12 0.3354 0.6467 0.1597 0.078(8) Uiso calc R 1 H
C13 0.2339(3) 0.78766(17) 0.06696(14) 0.0461(5) Uani d . 1 C
H13 0.3092 0.7978 0.0103 0.045(5) Uiso calc R 1 H

loop_
_atom_site_aniso_label
_atom_site_aniso_U_11
_atom_site_aniso_U_22
_atom_site_aniso_U_33
_atom_site_aniso_U_12
_atom_site_aniso_U_13
_atom_site_aniso_U_23
Fe1 0.02772(17) 0.02787(18) 0.02737(17) -0.00143(12) -0.00091(10) 0.00421(8)
O1 0.0459(8) 0.0394(7) 0.0380(7) -0.0051(6) 0.0095(5) 0.0059(6)
C1 0.0323(9) 0.0302(9) 0.0383(9) -0.0023(8) 0.0041(7) -0.0050(9)
C2 0.0274(8) 0.0294(8) 0.0317(8) -0.0017(7) 0.0020(6) -0.0014(7)
C3 0.0250(9) 0.0292(9) 0.0392(9) -0.0017(7) 0.0000(7) 0.0007(8)
C4 0.0317(9) 0.0275(9) 0.0322(9) -0.0030(7) -0.0038(7) 0.0034(7)
C5 0.0341(10) 0.0326(9) 0.0368(10) -0.0032(8) -0.0094(7) 0.0081(7)
C6 0.0487(11) 0.0353(10) 0.0300(9) -0.0048(8) -0.0020(8) 0.0050(8)
C7 0.0475(11) 0.0346(9) 0.0337(9) 0.0007(9) 0.0099(9) -0.0001(7)
C8 0.0396(11) 0.0257(8) 0.0339(9) 0.0029(7) 0.0035(8) 0.0018(7)
C9 0.0477(12) 0.0633(13) 0.0343(10) -0.0102(11) -0.0129(9) 0.0058(10)
C10 0.0337(11) 0.0772(15) 0.0451(11) -0.0159(11) -0.0069(10) 0.0045(11)
C11 0.0604(15) 0.0497(13) 0.0502(12) -0.0287(11) -0.0086(10) 0.0086(10)
C12 0.0693(15) 0.0318(9) 0.0563(12) -0.0073(11) -0.0093(13) -0.0085(8)
C13 0.0529(13) 0.0494(11) 0.0362(10) -0.0109(11) -0.0004(10) -0.0087(8)

loop_
_atom_type_symbol
_atom_type_description
_atom_type_scat_dispersion_real
_atom_type_scat_dispersion_imag
_atom_type_scat_source
C C 0.0033 0.0016 'International Tables Vol C Tables 4.2.6.8 and 6.1.1.4'
H H 0.0000 0.0000 'International Tables Vol C Tables 4.2.6.8 and 6.1.1.4'
O O 0.0106 0.0060 'International Tables Vol C Tables 4.2.6.8 and 6.1.1.4'
Fe Fe 0.3463 0.8444 'International Tables Vol C Tables 4.2.6.8 and 6.1.1.4'

loop_
_geom_angle_atom_site_label_1
_geom_angle_atom_site_label_2
_geom_angle_atom_site_label_3
_geom_angle
_geom_angle_publ_flag
C5 Fe1 C4 41.21(6) ?
C5 Fe1 C10 159.07(7) ?
C4 Fe1 C10 158.18(8) ?
C5 Fe1 C11 122.71(8) ?
C4 Fe1 C11 160.23(9) ?
C10 Fe1 C11 40.52(10) ?
C5 Fe1 C9 158.37(8) ?
C4 Fe1 C9 122.80(7) ?
C10 Fe1 C9 40.72(8) ?
C11 Fe1 C9 68.23(9) ?
C5 Fe1 C13 122.63(8) ?
C4 Fe1 C13 108.79(7) ?
C10 Fe1 C13 67.92(9) ?
C11 Fe1 C13 68.03(8) ?
C9 Fe1 C13 40.09(8) ?
C5 Fe1 C8 69.02(7) ?
C4 Fe1 C8 41.02(7) ?
C10 Fe1 C8 121.91(9) ?
C11 Fe1 C8 156.76(9) ?
C9 Fe1 C8 108.53(8) ?
C13 Fe1 C8 125.30(7) ?
C5 Fe1 C6 40.79(7) ?
C4 Fe1 C6 68.74(7) ?
C10 Fe1 C6 122.79(8) ?
C11 Fe1 C6 106.38(8) ?
C9 Fe1 C6 159.98(8) ?
C13 Fe1 C6 157.66(8) ?
C8 Fe1 C6 68.36(7) ?
C5 Fe1 C12 107.44(9) ?
C4 Fe1 C12 124.77(8) ?
C10 Fe1 C12 67.76(10) ?
C11 Fe1 C12 40.15(9) ?
C9 Fe1 C12 67.84(9) ?
C13 Fe1 C12 40.58(8) ?
C8 Fe1 C12 161.93(8) ?
C6 Fe1 C12 121.30(8) ?
C5 Fe1 C7 68.48(8) ?
C4 Fe1 C7 68.46(7) ?
C10 Fe1 C7 107.28(9) ?
C11 Fe1 C7 121.04(8) ?
C9 Fe1 C7 124.47(8) ?
C13 Fe1 C7 161.13(8) ?
C8 Fe1 C7 40.40(7) ?
C6 Fe1 C7 40.43(7) ?
C12 Fe1 C7 156.37(7) ?
O1 C1 C2 124.63(17) y
O1 C1 H1 117.7 ?
C2 C1 H1 117.7 ?
C3 C2 C1 121.34(16) y
C3 C2 H2 119.3 ?
C1 C2 H2 119.3 ?
C2 C3 C4 125.46(16) ?
C2 C3 H3 117.3 ?
C4 C3 H3 117.3 ?
C8 C4 C5 107.60(15) y
C8 C4 C3 126.76(14) y
C5 C4 C3 125.61(16) y
C8 C4 Fe1 69.87(10) ?
C5 C4 Fe1 69.14(10) ?
C3 C4 Fe1 124.77(11) ?
C6 C5 C4 107.80(16) y
C6 C5 Fe1 70.13(11) ?
C4 C5 Fe1 69.64(10) ?
C6 C5 H5 126.1 ?
C4 C5 H5 126.1 ?
Fe1 C5 H5 125.7 ?
C5 C6 C7 108.20(16) y
C5 C6 Fe1 69.08(10) ?
C7 C6 Fe1 70.05(10) ?
C5 C6 H6 125.9 ?
C7 C6 H6 125.9 ?
Fe1 C6 H6 126.5 ?
C8 C7 C6 108.61(17) y
C8 C7 Fe1 69.65(10) ?
C6 C7 Fe1 69.53(10) ?
C8 C7 H7 125.7 ?
C6 C7 H7 125.7 ?
Fe1 C7 H7 126.7 ?
C7 C8 C4 107.78(16) y
C7 C8 Fe1 69.95(10) ?
C4 C8 Fe1 69.11(9) ?
C7 C8 H8 126.1 ?
C4 C8 H8 126.1 ?
Fe1 C8 H8 126.4 ?
C13 C9 C10 107.75(18) y
C13 C9 Fe1 69.87(10) ?
C10 C9 Fe1 69.32(10) ?
C13 C9 H9 126.1 ?
C10 C9 H9 126.1 ?
Fe1 C9 H9 126.3 ?
C11 C10 C9 107.96(19) y
C11 C10 Fe1 69.75(11) ?
C9 C10 Fe1 69.97(10) ?
C11 C10 H10 126.0 ?
C9 C10 H10 126.0 ?
Fe1 C10 H10 125.8 ?
C12 C11 C10 108.04(18) y
C12 C11 Fe1 70.25(11) ?
C10 C11 Fe1 69.73(12) ?
C12 C11 H11 126.0 ?
C10 C11 H11 126.0 ?
Fe1 C11 H11 125.6 ?
C11 C12 C13 108.12(19) y
C11 C12 Fe1 69.61(11) ?
C13 C12 Fe1 69.63(10) ?
C11 C12 H12 125.9 ?
C13 C12 H12 125.9 ?
Fe1 C12 H12 126.4 ?
C9 C13 C12 108.12(18) y
C9 C13 Fe1 70.04(11) ?
C12 C13 Fe1 69.79(10) ?
C9 C13 H13 125.9 ?
C12 C13 H13 125.9 ?
Fe1 C13 H13 125.8 ?

loop_
_geom_bond_atom_site_label_1
_geom_bond_atom_site_label_2
_geom_bond_distance
_geom_bond_publ_flag
Fe1 C5 2.0389(18) ?
Fe1 C4 2.0456(17) ?
Fe1 C10 2.0469(19) ?
Fe1 C11 2.047(2) ?
Fe1 C9 2.0556(18) ?
Fe1 C13 2.0534(17) ?
Fe1 C8 2.0558(17) ?
Fe1 C6 2.0528(18) ?
Fe1 C12 2.0555(18) ?
Fe1 C7 2.0597(17) ?
O1 C1 1.220(2) y
C1 C2 1.446(2) y
C1 H1 0.9300 ?
C2 C3 1.344(2) y
C2 H2 0.9300 ?
C3 C4 1.452(2) y
C3 H3 0.9300 ?
C4 C8 1.437(3) y
C4 C5 1.438(2) y
C5 C6 1.426(3) y
C5 H5 0.9300 ?
C6 C7 1.421(3) y
C6 H6 0.9300 ?
C7 C8 1.421(3) y
C7 H7 0.9300 ?
C8 H8 0.9300 ?
C9 C13 1.408(3) y
C9 C10 1.427(3) y
C9 H9 0.9300 ?
C10 C11 1.418(3) y
C10 H10 0.9300 ?
C11 C12 1.408(3) y
C11 H11 0.9300 ?
C12 C13 1.425(3) y
C12 H12 0.9300 ?
C13 H13 0.9300 ?
Fe1 C~cp~ 2.051(2) y

loop_
_geom_hbond_atom_site_label_D
_geom_hbond_atom_site_label_H
_geom_hbond_atom_site_label_A
_geom_hbond_site_symmetry_A
_geom_hbond_distance_HA
_geom_hbond_distance_DA
_geom_hbond_angle_DHA
C2 H2 O1 4_475 2.545 3.609 168
C8 H8 O1 4_475 2.308 3.369 167
C5 H5 O1 2_675 2.395 3.283 137
C6 H6 O1 3_645 2.496 3.560 168
